data_7024136
loop_
_publ_author_name
'Knapp, Caroline'
'Zhou, Binbin'
'Denning, Mark S.'
'Rees, Nicholas H.'
'Goicoechea, Jose M.'

_publ_section_title
;
 Reactivity studies of group 15 Zintl ions towards homoleptic
 post-transition metal organometallics: a 'bottom-up' approach to
 bimetallic molecular clusters.
;
_journal_issue 2
_journal_name_full 'Dalton transactions (Cambridge, England : 2003)'
_journal_page_first 426
_journal_page_last 436
_journal_paper_doi 10.1039/b911544g
_journal_volume 39
_journal_year 2010
_chemical_formula_moiety '4(C18 H36 N2 O6), Cu2 As14, 2(C2 H8 N2)'
_chemical_formula_sum 'C76 H160 As14 Cu2 K4 N12 O24'
_chemical_formula_weight 2958.52
_chemical_name_common (K(2,2,2-crypt))4(Cu2(As7)2)*2en
_chemical_name_systematic
;
[K(2,2,2-crypt)]4[Cu2(As7)2]*2en
;
_space_group_IT_number 2
_symmetry_cell_setting triclinic
_symmetry_space_group_name_Hall '-P 1'
_symmetry_space_group_name_H-M 'P -1'
_atom_sites_solution_hydrogens geom
_atom_sites_solution_primary direct
_atom_sites_solution_secondary difmap
_audit_creation_method SHELXL-97
_cell_angle_alpha 111.460(1)
_cell_angle_beta 90.070(1)
_cell_angle_gamma 118.900(1)
_cell_formula_units_Z 1
_cell_length_a 15.1540(2)
_cell_length_b 15.1810(2)
_cell_length_c 15.7640(2)
_cell_measurement_reflns_used 142390
_cell_measurement_temperature 150(2)
_cell_measurement_theta_max 27.485
_cell_measurement_theta_min 5.097
_cell_volume 2883.41(8)
_computing_cell_refinement
;
KappaCCD software "DENZO" (Otwinowski & Minor, 1996)
;
_computing_data_collection
;
KappaCCD software "Collect" (Nonius, 2000)
;
_computing_data_reduction
;
KappaCCD software "DENZO" (Otwinowski & Minor, 1996)
;
_computing_molecular_graphics 'WinGX (Farrugia, 2005)'
_computing_publication_material 'XCIF (Sheldrick, 2001)'
_computing_structure_refinement 'SHELXL-97 (Sheldrick, 1997)'
_computing_structure_solution 'SHELXS-97 (Sheldrick, 1990)'
_diffrn_ambient_temperature 150(2)
_diffrn_measured_fraction_theta_full 0.991
_diffrn_measured_fraction_theta_max 0.991
_diffrn_measurement_device_type 'Nonius KappaCCD'
_diffrn_measurement_method 'omega scans'
_diffrn_radiation_monochromator graphite
_diffrn_radiation_source 'fine-focus sealed tube'
_diffrn_radiation_type MoK\a
_diffrn_radiation_wavelength 0.71073
_diffrn_reflns_av_R_equivalents 0.0350
_diffrn_reflns_av_sigmaI/netI 0.0290
_diffrn_reflns_limit_h_max 18
_diffrn_reflns_limit_h_min -18
_diffrn_reflns_limit_k_max 18
_diffrn_reflns_limit_k_min -18
_diffrn_reflns_limit_l_max 18
_diffrn_reflns_limit_l_min -18
_diffrn_reflns_number 19140
_diffrn_reflns_theta_full 25.00
_diffrn_reflns_theta_max 25.00
_diffrn_reflns_theta_min 5.14
_exptl_absorpt_coefficient_mu 4.565
_exptl_absorpt_correction_T_max 0.3613
_exptl_absorpt_correction_T_min 0.2501
_exptl_absorpt_correction_type multi-scan
_exptl_absorpt_process_details 'DENZO/SCALEPACK (Otwinowski & Minor, 1997)'
_exptl_crystal_colour red
_exptl_crystal_density_diffrn 1.704
_exptl_crystal_density_meas ?
_exptl_crystal_density_method 'not measured'
_exptl_crystal_description block
_exptl_crystal_F_000 1488
_exptl_crystal_size_max 0.42
_exptl_crystal_size_mid 0.38
_exptl_crystal_size_min 0.28
_refine_diff_density_max 2.656
_refine_diff_density_min -1.221
_refine_diff_density_rms 0.133
_refine_ls_extinction_method none
_refine_ls_goodness_of_fit_ref 1.066
_refine_ls_hydrogen_treatment constr
_refine_ls_matrix_type full
_refine_ls_number_parameters 595
_refine_ls_number_reflns 10050
_refine_ls_number_restraints 0
_refine_ls_restrained_S_all 1.066
_refine_ls_R_factor_all 0.0583
_refine_ls_R_factor_gt 0.0481
_refine_ls_shift/su_max 0.001
_refine_ls_shift/su_mean 0.000
_refine_ls_structure_factor_coef Fsqd
_refine_ls_weighting_details 'calc w=1/[\s^2^(Fo^2^)+(0.0703P)^2^+13.1803P] where P=(Fo^2^+2Fc^2^)/3'
_refine_ls_weighting_scheme calc
_refine_ls_wR_factor_gt 0.1318
_refine_ls_wR_factor_ref 0.1372
_reflns_number_gt 8511
_reflns_number_total 10050
_reflns_threshold_expression >2sigma(I)
_cod_data_source_file b911544g.txt
_cod_data_source_block 2
_cod_depositor_comments
;
The following automatic conversions were performed:

'_symmetry_cell_setting' value 'Triclinic' changed to 'triclinic'
according to /home/saulius/struct/CIF-dictionaries/cif_core.dic
dictionary named 'cif_core.dic' version 2.4.2 from 2011-04-26.

Automatic conversion script
Id: cif_fix_values 1891 2012-01-12 08:04:46Z andrius 

The following automatic conversions were performed:

'_exptl_crystal_density_meas' value 'not measured' was changed to '?'
- the value is perceived as not measured.

Automatic conversion script
Id: cif_fix_values 3008 2015-01-20 13:52:24Z robertas 
;
_cod_original_cell_volume 2883.41(7)
_cod_original_sg_symbol_H-M P-1
_cod_database_code 7024136

loop_
_symmetry_equiv_pos_as_xyz
'x, y, z'
'-x, -y, -z'

loop_
_atom_site_label
_atom_site_type_symbol
_atom_site_fract_x
_atom_site_fract_y
_atom_site_fract_z
_atom_site_U_iso_or_equiv
_atom_site_adp_type
_atom_site_occupancy
_atom_site_symmetry_multiplicity
_atom_site_calc_flag
_atom_site_refinement_flags
As4 As 0.11582(5) -0.08727(5) 0.68251(4) 0.03342(16) Uani 1 1 d .
As7 As 0.15828(5) 0.09748(5) 0.76889(5) 0.03795(17) Uani 1 1 d .
As1 As 0.06146(4) -0.15253(4) 0.79891(4) 0.02740(15) Uani 1 1 d .
As6 As 0.23337(4) 0.14949(5) 0.93009(4) 0.03093(15) Uani 1 1 d .
As5 As 0.03397(5) 0.09409(5) 0.87016(5) 0.04020(18) Uani 1 1 d .
As2 As -0.06400(4) -0.09662(5) 0.84555(4) 0.03285(16) Uani 1 1 d .
As3 As 0.19966(5) -0.01768(5) 0.93633(4) 0.03058(15) Uani 1 1 d .
Cu1 Cu 0.08904(6) 0.05989(7) 0.99710(5) 0.0411(2) Uani 1 1 d .
K1 K 0.26557(9) 0.69613(9) 0.21794(8) 0.0254(2) Uani 1 1 d .
N11 N 0.0392(4) 0.5876(4) 0.2238(3) 0.0312(10) Uani 1 1 d .
N12 N 0.4928(4) 0.8063(4) 0.2144(4) 0.0339(11) Uani 1 1 d .
O11 O 0.1389(3) 0.7514(3) 0.1464(3) 0.0315(9) Uani 1 1 d .
O12 O 0.3460(3) 0.8370(3) 0.1229(3) 0.0319(9) Uani 1 1 d .
O13 O 0.1338(4) 0.4630(3) 0.1213(3) 0.0391(10) Uani 1 1 d .
O14 O 0.3490(4) 0.5576(4) 0.1348(3) 0.0397(10) Uani 1 1 d .
O15 O 0.2067(3) 0.7265(3) 0.3934(3) 0.0318(9) Uani 1 1 d .
O16 O 0.4181(3) 0.8481(3) 0.3877(3) 0.0335(9) Uani 1 1 d .
C101 C -0.0059(5) 0.6438(5) 0.1981(5) 0.0372(14) Uani 1 1 d .
H10A H 0.0109 0.7118 0.2536 0.045 Uiso 1 1 calc R
H10B H -0.0820 0.5946 0.1803 0.045 Uiso 1 1 calc R
C102 C 0.0307(5) 0.6750(5) 0.1197(4) 0.0357(13) Uani 1 1 d .
H10C H 0.0147 0.6079 0.0635 0.043 Uiso 1 1 calc R
H10D H -0.0052 0.7088 0.1042 0.043 Uiso 1 1 calc R
C103 C 0.1753(5) 0.7969(5) 0.0801(5) 0.0369(14) Uani 1 1 d .
H10E H 0.1346 0.8278 0.0684 0.044 Uiso 1 1 calc R
H10F H 0.1675 0.7382 0.0203 0.044 Uiso 1 1 calc R
C104 C 0.2866(5) 0.8861(5) 0.1183(5) 0.0374(14) Uani 1 1 d .
H10G H 0.3108 0.9257 0.0775 0.045 Uiso 1 1 calc R
H10H H 0.2953 0.9403 0.1815 0.045 Uiso 1 1 calc R
C105 C 0.4535(5) 0.9175(5) 0.1557(5) 0.0371(14) Uani 1 1 d .
H10I H 0.4669 0.9697 0.2212 0.045 Uiso 1 1 calc R
H10J H 0.4762 0.9604 0.1174 0.045 Uiso 1 1 calc R
C106 C 0.5134(5) 0.8612(6) 0.1501(5) 0.0406(15) Uani 1 1 d .
H10K H 0.4954 0.8053 0.0853 0.049 Uiso 1 1 calc R
H10L H 0.5881 0.9168 0.1650 0.049 Uiso 1 1 calc R
C107 C -0.0155(5) 0.4699(5) 0.1558(5) 0.0405(15) Uani 1 1 d .
H10M H -0.0300 0.4656 0.0927 0.049 Uiso 1 1 calc R
H10N H -0.0826 0.4294 0.1714 0.049 Uiso 1 1 calc R
C108 C 0.0431(5) 0.4132(5) 0.1533(5) 0.0434(16) Uani 1 1 d .
H10O H 0.0613 0.4198 0.2166 0.052 Uiso 1 1 calc R
H10P H -0.0002 0.3335 0.1110 0.052 Uiso 1 1 calc R
C109 C 0.1827(6) 0.3992(5) 0.1019(5) 0.0480(17) Uani 1 1 d .
H10Q H 0.1339 0.3223 0.0559 0.058 Uiso 1 1 calc R
H10R H 0.2044 0.3967 0.1599 0.058 Uiso 1 1 calc R
C110 C 0.2741(6) 0.4527(6) 0.0639(5) 0.0491(18) Uani 1 1 d .
H11A H 0.3041 0.4052 0.0420 0.059 Uiso 1 1 calc R
H11B H 0.2531 0.4624 0.0101 0.059 Uiso 1 1 calc R
C111 C 0.4366(6) 0.6146(6) 0.1018(5) 0.0456(16) Uani 1 1 d .
H11C H 0.4161 0.6327 0.0537 0.055 Uiso 1 1 calc R
H11D H 0.4644 0.5663 0.0725 0.055 Uiso 1 1 calc R
C112 C 0.5187(5) 0.7191(6) 0.1798(5) 0.0462(16) Uani 1 1 d .
H11E H 0.5304 0.7020 0.2322 0.055 Uiso 1 1 calc R
H11F H 0.5840 0.7477 0.1580 0.055 Uiso 1 1 calc R
C113 C 0.0300(5) 0.5952(5) 0.3183(4) 0.0383(14) Uani 1 1 d .
H11G H 0.0407 0.5393 0.3267 0.046 Uiso 1 1 calc R
H11H H -0.0410 0.5770 0.3251 0.046 Uiso 1 1 calc R
C114 C 0.1053(5) 0.7072(5) 0.3935(4) 0.0369(14) Uani 1 1 d .
H11I H 0.1005 0.7650 0.3824 0.044 Uiso 1 1 calc R
H11J H 0.0890 0.7107 0.4550 0.044 Uiso 1 1 calc R
C115 C 0.2815(5) 0.8306(5) 0.4674(4) 0.0381(14) Uani 1 1 d .
H11K H 0.2610 0.8353 0.5277 0.046 Uiso 1 1 calc R
H11L H 0.2861 0.8924 0.4559 0.046 Uiso 1 1 calc R
C116 C 0.3838(5) 0.8383(5) 0.4705(4) 0.0392(14) Uani 1 1 d .
H11M H 0.4346 0.9037 0.5267 0.047 Uiso 1 1 calc R
H11N H 0.3770 0.7712 0.4733 0.047 Uiso 1 1 calc R
C117 C 0.5142(5) 0.8534(6) 0.3843(5) 0.0426(15) Uani 1 1 d .
H11O H 0.5046 0.7800 0.3710 0.051 Uiso 1 1 calc R
H11P H 0.5635 0.9075 0.4450 0.051 Uiso 1 1 calc R
C118 C 0.5553(5) 0.8887(6) 0.3081(5) 0.0449(16) Uani 1 1 d .
H11Q H 0.5583 0.9588 0.3195 0.054 Uiso 1 1 calc R
H11R H 0.6266 0.9033 0.3109 0.054 Uiso 1 1 calc R
K2 K 0.63560(8) 0.41520(9) 0.35467(7) 0.0214(2) Uani 1 1 d .
N21 N 0.7873(3) 0.5513(4) 0.5395(3) 0.0290(10) Uani 1 1 d .
N22 N 0.4813(4) 0.2823(4) 0.1727(3) 0.0315(11) Uani 1 1 d .
O21 O 0.7996(3) 0.3842(3) 0.3770(3) 0.0353(9) Uani 1 1 d .
O22 O 0.6332(3) 0.2310(3) 0.2173(3) 0.0340(9) Uani 1 1 d .
O23 O 0.5716(3) 0.3943(3) 0.5219(3) 0.0305(9) Uani 1 1 d .
O24 O 0.4247(3) 0.2987(3) 0.3542(3) 0.0286(8) Uani 1 1 d .
O25 O 0.7585(3) 0.6485(3) 0.4154(3) 0.0293(8) Uani 1 1 d .
O26 O 0.6396(3) 0.5161(3) 0.2338(3) 0.0338(9) Uani 1 1 d .
C201 C 0.8772(4) 0.5388(5) 0.5266(5) 0.0366(14) Uani 1 1 d .
H20A H 0.9197 0.5670 0.5886 0.044 Uiso 1 1 calc R
H20B H 0.9199 0.5846 0.4945 0.044 Uiso 1 1 calc R
C202 C 0.8480(5) 0.4213(6) 0.4710(5) 0.0389(14) Uani 1 1 d .
H20C H 0.9105 0.4159 0.4716 0.047 Uiso 1 1 calc R
H20D H 0.8001 0.3736 0.4993 0.047 Uiso 1 1 calc R
C203 C 0.7736(6) 0.2721(6) 0.3231(6) 0.0514(18) Uani 1 1 d .
H20E H 0.7220 0.2224 0.3479 0.062 Uiso 1 1 calc R
H20F H 0.8360 0.2670 0.3276 0.062 Uiso 1 1 calc R
C204 C 0.7309(5) 0.2376(6) 0.2242(5) 0.0480(17) Uani 1 1 d .
H20G H 0.7793 0.2920 0.2015 0.058 Uiso 1 1 calc R
H20H H 0.7216 0.1645 0.1851 0.058 Uiso 1 1 calc R
C205 C 0.5861(5) 0.1943(5) 0.1242(4) 0.0378(14) Uani 1 1 d .
H20I H 0.5812 0.1236 0.0846 0.045 Uiso 1 1 calc R
H20J H 0.6281 0.2498 0.0999 0.045 Uiso 1 1 calc R
C206 C 0.4794(5) 0.1780(5) 0.1213(4) 0.0390(15) Uani 1 1 d .
H20K H 0.4437 0.1450 0.0553 0.047 Uiso 1 1 calc R
H20L H 0.4393 0.1250 0.1485 0.047 Uiso 1 1 calc R
C207 C 0.7446(5) 0.5172(6) 0.6128(4) 0.0393(15) Uani 1 1 d .
H20M H 0.7871 0.5783 0.6744 0.047 Uiso 1 1 calc R
H20N H 0.7492 0.4525 0.6071 0.047 Uiso 1 1 calc R
C208 C 0.6332(5) 0.4872(6) 0.6090(4) 0.0395(15) Uani 1 1 d .
H20O H 0.6091 0.4679 0.6616 0.047 Uiso 1 1 calc R
H20P H 0.6270 0.5508 0.6141 0.047 Uiso 1 1 calc R
C209 C 0.4637(4) 0.3540(6) 0.5181(4) 0.0383(15) Uani 1 1 d .
H20Q H 0.4500 0.4139 0.5269 0.046 Uiso 1 1 calc R
H20R H 0.4428 0.3294 0.5687 0.046 Uiso 1 1 calc R
C210 C 0.4031(4) 0.2594(6) 0.4256(5) 0.0395(15) Uani 1 1 d .
H21A H 0.4219 0.2026 0.4142 0.047 Uiso 1 1 calc R
H21B H 0.3284 0.2248 0.4251 0.047 Uiso 1 1 calc R
C211 C 0.3544(4) 0.2161(5) 0.2679(4) 0.0397(15) Uani 1 1 d .
H21C H 0.2830 0.1961 0.2748 0.048 Uiso 1 1 calc R
H21D H 0.3586 0.1488 0.2500 0.048 Uiso 1 1 calc R
C212 C 0.3791(5) 0.2577(6) 0.1927(4) 0.0402(15) Uani 1 1 d .
H21E H 0.3257 0.2013 0.1346 0.048 Uiso 1 1 calc R
H21F H 0.3760 0.3258 0.2119 0.048 Uiso 1 1 calc R
C213 C 0.8175(5) 0.6675(5) 0.5655(4) 0.0406(15) Uani 1 1 d .
H21G H 0.8770 0.7159 0.6197 0.049 Uiso 1 1 calc R
H21H H 0.7595 0.6766 0.5857 0.049 Uiso 1 1 calc R
C214 C 0.8463(5) 0.7064(5) 0.4893(5) 0.0403(15) Uani 1 1 d .
H21I H 0.8735 0.7869 0.5145 0.048 Uiso 1 1 calc R
H21J H 0.9012 0.6932 0.4654 0.048 Uiso 1 1 calc R
C215 C 0.7852(5) 0.6817(5) 0.3416(5) 0.0388(14) Uani 1 1 d .
H21K H 0.8306 0.6560 0.3111 0.047 Uiso 1 1 calc R
H21L H 0.8234 0.7636 0.3666 0.047 Uiso 1 1 calc R
C216 C 0.6905(5) 0.6340(5) 0.2727(5) 0.0391(14) Uani 1 1 d .
H21M H 0.6442 0.6581 0.3034 0.047 Uiso 1 1 calc R
H21N H 0.7085 0.6601 0.2226 0.047 Uiso 1 1 calc R
C217 C 0.5462(6) 0.4659(6) 0.1683(5) 0.0422(15) Uani 1 1 d .
H21O H 0.5588 0.5022 0.1250 0.051 Uiso 1 1 calc R
H21P H 0.4936 0.4748 0.2015 0.051 Uiso 1 1 calc R
C218 C 0.5080(5) 0.3449(5) 0.1144(4) 0.0398(15) Uani 1 1 d .
H21Q H 0.4462 0.3114 0.0656 0.048 Uiso 1 1 calc R
H21R H 0.5619 0.3376 0.0826 0.048 Uiso 1 1 calc R
N1E N 0.7652(5) 0.9333(7) 0.4819(6) 0.070(2) Uani 1 1 d .
H1E4 H 0.7552 0.9125 0.4190 0.106 Uiso 0.67 1 calc PR
H1E5 H 0.7307 0.9684 0.5064 0.106 Uiso 0.67 1 calc PR
H1E3 H 0.7411 0.8722 0.4937 0.106 Uiso 0.67 1 calc PR
C1E C 0.8728(8) 1.0065(8) 0.5232(7) 0.072(2) Uani 1 1 d .
H1E1 H 0.8995 1.0728 0.5100 0.087 Uiso 1 1 calc R
H1E2 H 0.9108 0.9689 0.4960 0.087 Uiso 1 1 calc R
C2E C 0.8898(8) 1.0410(7) 0.6277(7) 0.069(2) Uani 1 1 d .
H2E1 H 0.9619 1.1024 0.6582 0.083 Uiso 1 1 calc R
H2E2 H 0.8429 1.0670 0.6536 0.083 Uiso 1 1 calc R
N2E N 0.8692(7) 0.9468(6) 0.6446(6) 0.090(3) Uani 1 1 d .
H2E3 H 0.8791 0.9661 0.7072 0.135 Uiso 0.67 1 calc PR
H2E4 H 0.9127 0.9237 0.6207 0.135 Uiso 0.67 1 calc PR
H2E5 H 0.8026 0.8911 0.6167 0.135 Uiso 0.67 1 calc PR

loop_
_atom_site_aniso_label
_atom_site_aniso_U_11
_atom_site_aniso_U_22
_atom_site_aniso_U_33
_atom_site_aniso_U_23
_atom_site_aniso_U_13
_atom_site_aniso_U_12
As4 0.0376(3) 0.0332(3) 0.0239(3) 0.0108(2) 0.0081(2) 0.0153(3)
As7 0.0432(4) 0.0273(3) 0.0400(4) 0.0207(3) 0.0030(3) 0.0113(3)
As1 0.0306(3) 0.0185(3) 0.0314(3) 0.0100(2) 0.0101(2) 0.0118(2)
As6 0.0240(3) 0.0212(3) 0.0327(3) 0.0065(2) -0.0012(2) 0.0047(2)
As5 0.0438(4) 0.0302(3) 0.0491(4) 0.0094(3) 0.0030(3) 0.0262(3)
As2 0.0204(3) 0.0296(3) 0.0352(3) 0.0053(3) 0.0046(2) 0.0096(2)
As3 0.0377(3) 0.0351(3) 0.0262(3) 0.0135(3) 0.0060(2) 0.0236(3)
Cu1 0.0263(4) 0.0396(4) 0.0381(4) 0.0050(3) 0.0087(3) 0.0117(3)
K1 0.0293(6) 0.0225(6) 0.0271(6) 0.0118(5) 0.0087(5) 0.0144(5)
N11 0.034(3) 0.024(2) 0.030(3) 0.011(2) 0.010(2) 0.011(2)
N12 0.029(2) 0.040(3) 0.040(3) 0.020(2) 0.012(2) 0.020(2)
O11 0.028(2) 0.029(2) 0.037(2) 0.0177(18) 0.0038(17) 0.0121(17)
O12 0.034(2) 0.0226(19) 0.042(2) 0.0174(18) 0.0071(18) 0.0136(17)
O13 0.052(3) 0.020(2) 0.041(2) 0.0104(18) 0.010(2) 0.017(2)
O14 0.059(3) 0.036(2) 0.035(2) 0.0151(19) 0.017(2) 0.033(2)
O15 0.033(2) 0.028(2) 0.026(2) 0.0079(17) 0.0103(16) 0.0128(18)
O16 0.028(2) 0.040(2) 0.031(2) 0.0166(18) 0.0054(16) 0.0147(18)
C101 0.026(3) 0.041(3) 0.041(3) 0.016(3) 0.009(3) 0.016(3)
C102 0.032(3) 0.035(3) 0.042(3) 0.015(3) 0.003(3) 0.019(3)
C103 0.037(3) 0.037(3) 0.046(4) 0.026(3) 0.005(3) 0.020(3)
C104 0.039(3) 0.028(3) 0.051(4) 0.023(3) 0.007(3) 0.017(3)
C105 0.033(3) 0.029(3) 0.048(4) 0.022(3) 0.013(3) 0.011(3)
C106 0.039(3) 0.047(4) 0.048(4) 0.029(3) 0.023(3) 0.025(3)
C107 0.037(3) 0.026(3) 0.041(4) 0.012(3) 0.004(3) 0.006(3)
C108 0.054(4) 0.021(3) 0.037(3) 0.011(3) 0.004(3) 0.008(3)
C109 0.072(5) 0.025(3) 0.044(4) 0.008(3) 0.010(3) 0.028(3)
C110 0.073(5) 0.037(4) 0.042(4) 0.005(3) 0.011(3) 0.040(4)
C111 0.060(4) 0.057(4) 0.051(4) 0.030(4) 0.031(3) 0.048(4)
C112 0.041(4) 0.058(4) 0.059(4) 0.029(4) 0.021(3) 0.037(4)
C113 0.035(3) 0.038(3) 0.039(3) 0.020(3) 0.017(3) 0.014(3)
C114 0.040(3) 0.040(3) 0.030(3) 0.015(3) 0.017(3) 0.020(3)
C115 0.047(4) 0.030(3) 0.022(3) 0.003(2) 0.008(3) 0.015(3)
C116 0.042(3) 0.035(3) 0.025(3) 0.010(3) 0.003(3) 0.012(3)
C117 0.031(3) 0.051(4) 0.044(4) 0.020(3) 0.002(3) 0.020(3)
C118 0.024(3) 0.052(4) 0.052(4) 0.021(3) 0.005(3) 0.016(3)
K2 0.0199(5) 0.0195(5) 0.0236(5) 0.0077(4) 0.0046(4) 0.0103(4)
N21 0.023(2) 0.035(3) 0.025(2) 0.010(2) 0.0012(18) 0.015(2)
N22 0.032(3) 0.022(2) 0.029(2) 0.005(2) 0.001(2) 0.010(2)
O21 0.034(2) 0.037(2) 0.044(2) 0.0154(19) 0.0114(18) 0.025(2)
O22 0.039(2) 0.032(2) 0.034(2) 0.0104(18) 0.0151(18) 0.0228(19)
O23 0.0215(19) 0.045(2) 0.029(2) 0.0151(18) 0.0096(15) 0.0206(18)
O24 0.0218(18) 0.028(2) 0.029(2) 0.0151(17) 0.0021(15) 0.0061(16)
O25 0.0235(19) 0.0222(19) 0.033(2) 0.0110(17) 0.0033(16) 0.0061(16)
O26 0.040(2) 0.026(2) 0.036(2) 0.0160(18) 0.0039(18) 0.0161(18)
C201 0.023(3) 0.045(4) 0.043(3) 0.020(3) 0.003(2) 0.017(3)
C202 0.024(3) 0.049(4) 0.054(4) 0.025(3) 0.010(3) 0.023(3)
C203 0.047(4) 0.044(4) 0.070(5) 0.012(4) 0.008(3) 0.037(3)
C204 0.049(4) 0.047(4) 0.052(4) 0.010(3) 0.023(3) 0.034(3)
C205 0.056(4) 0.026(3) 0.029(3) 0.009(2) 0.019(3) 0.021(3)
C206 0.044(4) 0.023(3) 0.026(3) 0.000(2) 0.003(3) 0.007(3)
C207 0.029(3) 0.059(4) 0.028(3) 0.017(3) 0.002(2) 0.023(3)
C208 0.037(3) 0.060(4) 0.021(3) 0.013(3) 0.008(2) 0.028(3)
C209 0.026(3) 0.064(4) 0.043(4) 0.036(3) 0.019(3) 0.026(3)
C210 0.021(3) 0.048(4) 0.058(4) 0.039(3) 0.012(3) 0.013(3)
C211 0.021(3) 0.034(3) 0.041(4) 0.010(3) 0.002(2) 0.002(3)
C212 0.029(3) 0.048(4) 0.026(3) 0.006(3) -0.006(2) 0.015(3)
C213 0.039(3) 0.028(3) 0.033(3) -0.003(3) -0.008(3) 0.014(3)
C214 0.028(3) 0.019(3) 0.055(4) 0.007(3) -0.007(3) 0.005(2)
C215 0.039(3) 0.022(3) 0.048(4) 0.015(3) 0.016(3) 0.010(3)
C216 0.052(4) 0.026(3) 0.046(4) 0.023(3) 0.018(3) 0.021(3)
C217 0.056(4) 0.043(4) 0.035(3) 0.020(3) 0.004(3) 0.027(3)
C218 0.048(4) 0.041(4) 0.023(3) 0.011(3) -0.001(3) 0.020(3)
N1E 0.031(3) 0.100(6) 0.089(5) 0.063(5) 0.005(3) 0.024(4)
C1E 0.083(6) 0.081(6) 0.071(6) 0.043(5) 0.035(5) 0.047(5)
C2E 0.091(7) 0.061(5) 0.076(6) 0.036(5) 0.017(5) 0.049(5)
N2E 0.092(6) 0.055(4) 0.082(6) 0.021(4) -0.035(5) 0.014(4)

loop_
_atom_type_symbol
_atom_type_description
_atom_type_scat_dispersion_real
_atom_type_scat_dispersion_imag
_atom_type_scat_source
C C 0.0033 0.0016 'International Tables Vol C Tables 4.2.6.8 and 6.1.1.4'
H H 0.0000 0.0000 'International Tables Vol C Tables 4.2.6.8 and 6.1.1.4'
As As 0.0499 2.0058 'International Tables Vol C Tables 4.2.6.8 and 6.1.1.4'
Cu Cu 0.3201 1.2651 'International Tables Vol C Tables 4.2.6.8 and 6.1.1.4'
K K 0.2009 0.2494 'International Tables Vol C Tables 4.2.6.8 and 6.1.1.4'
N N 0.0061 0.0033 'International Tables Vol C Tables 4.2.6.8 and 6.1.1.4'
O O 0.0106 0.0060 'International Tables Vol C Tables 4.2.6.8 and 6.1.1.4'

loop_
_geom_angle_atom_site_label_1
_geom_angle_atom_site_label_2
_geom_angle_atom_site_label_3
_geom_angle
_geom_angle_site_symmetry_1
_geom_angle_site_symmetry_3
As1 As4 As7 97.98(3) . .
As4 As7 As6 106.13(3) . .
As4 As7 As5 107.74(3) . .
As6 As7 As5 68.58(3) . .
As4 As1 As3 104.66(3) . .
As4 As1 As2 102.03(3) . .
As3 As1 As2 98.24(3) . .
As3 As6 Cu1 62.34(3) . .
As3 As6 As7 105.80(3) . .
Cu1 As6 As7 106.20(3) . .
As3 As6 As5 100.29(3) . .
Cu1 As6 As5 56.40(3) . .
As7 As6 As5 55.85(3) . .
As2 As5 As7 103.09(3) . .
As2 As5 Cu1 66.91(3) . .
As7 As5 Cu1 104.62(3) . .
As2 As5 As6 101.56(3) . .
As7 As5 As6 55.57(2) . .
Cu1 As5 As6 54.92(2) . .
As5 As2 Cu1 95.62(3) . 2_557
As5 As2 As1 100.52(3) . .
Cu1 As2 As1 118.07(4) 2_557 .
As5 As2 Cu1 57.95(3) . .
Cu1 As2 Cu1 56.97(3) 2_557 .
As1 As2 Cu1 83.18(3) . .
As6 As3 As1 100.41(3) . .
As6 As3 Cu1 60.02(3) . .
As1 As3 Cu1 88.03(3) . .
As2 Cu1 As6 133.76(4) 2_557 .
As2 Cu1 Cu1 67.32(4) 2_557 2_557
As6 Cu1 Cu1 158.21(6) . 2_557
As2 Cu1 As5 133.35(4) 2_557 .
As6 Cu1 As5 68.68(3) . .
Cu1 Cu1 As5 92.71(5) 2_557 .
As2 Cu1 As3 120.87(4) 2_557 .
As6 Cu1 As3 57.64(3) . .
Cu1 Cu1 As3 120.98(5) 2_557 .
As5 Cu1 As3 105.66(3) . .
As2 Cu1 As2 123.03(3) 2_557 .
As6 Cu1 As2 102.97(3) . .
Cu1 Cu1 As2 55.71(3) 2_557 .
As5 Cu1 As2 55.14(3) . .
As3 Cu1 As2 90.48(3) . .
O11 K1 O13 96.42(13) . .
O11 K1 O15 96.33(12) . .
O13 K1 O15 99.25(12) . .
O11 K1 O12 60.27(11) . .
O13 K1 O12 122.27(13) . .
O15 K1 O12 132.68(12) . .
O11 K1 O16 121.37(12) . .
O13 K1 O16 136.95(13) . .
O15 K1 O16 59.79(11) . .
O12 K1 O16 95.91(12) . .
O11 K1 O14 134.21(13) . .
O13 K1 O14 59.25(13) . .
O15 K1 O14 123.77(13) . .
O12 K1 O14 98.32(12) . .
O16 K1 O14 99.32(13) . .
O11 K1 N11 60.02(12) . .
O13 K1 N11 60.08(13) . .
O15 K1 N11 60.28(12) . .
O12 K1 N11 119.97(13) . .
O16 K1 N11 119.68(12) . .
O14 K1 N11 118.81(14) . .
O11 K1 N12 120.17(13) . .
O13 K1 N12 120.35(14) . .
O15 K1 N12 119.10(13) . .
O12 K1 N12 60.29(13) . .
O16 K1 N12 59.69(13) . .
O14 K1 N12 61.55(14) . .
N11 K1 N12 179.37(15) . .
C113 N11 C101 110.6(5) . .
C113 N11 C107 110.0(5) . .
C101 N11 C107 108.8(5) . .
C113 N11 K1 108.5(3) . .
C101 N11 K1 109.6(3) . .
C107 N11 K1 109.2(4) . .
C118 N12 C112 110.5(5) . .
C118 N12 C106 109.3(5) . .
C112 N12 C106 109.1(5) . .
C118 N12 K1 110.3(3) . .
C112 N12 K1 107.8(4) . .
C106 N12 K1 109.9(3) . .
C102 O11 C103 111.7(4) . .
C102 O11 K1 118.2(3) . .
C103 O11 K1 115.4(3) . .
C105 O12 C104 111.8(4) . .
C105 O12 K1 114.5(3) . .
C104 O12 K1 112.4(3) . .
C108 O13 C109 110.8(5) . .
C108 O13 K1 116.7(3) . .
C109 O13 K1 116.4(4) . .
C111 O14 C110 112.0(5) . .
C111 O14 K1 109.7(3) . .
C110 O14 K1 112.6(4) . .
C114 O15 C115 111.4(4) . .
C114 O15 K1 115.8(3) . .
C115 O15 K1 112.6(3) . .
C117 O16 C116 111.8(5) . .
C117 O16 K1 114.1(4) . .
C116 O16 K1 115.1(3) . .
N11 C101 C102 114.3(5) . .
N11 C101 H10A 108.7 . .
C102 C101 H10A 108.7 . .
N11 C101 H10B 108.7 . .
C102 C101 H10B 108.7 . .
H10A C101 H10B 107.6 . .
O11 C102 C101 109.4(5) . .
O11 C102 H10C 109.8 . .
C101 C102 H10C 109.8 . .
O11 C102 H10D 109.8 . .
C101 C102 H10D 109.8 . .
H10C C102 H10D 108.2 . .
O11 C103 C104 108.6(5) . .
O11 C103 H10E 110.0 . .
C104 C103 H10E 110.0 . .
O11 C103 H10F 110.0 . .
C104 C103 H10F 110.0 . .
H10E C103 H10F 108.4 . .
O12 C104 C103 109.0(5) . .
O12 C104 H10G 109.9 . .
C103 C104 H10G 109.9 . .
O12 C104 H10H 109.9 . .
C103 C104 H10H 109.9 . .
H10G C104 H10H 108.3 . .
O12 C105 C106 109.9(5) . .
O12 C105 H10I 109.7 . .
C106 C105 H10I 109.7 . .
O12 C105 H10J 109.7 . .
C106 C105 H10J 109.7 . .
H10I C105 H10J 108.2 . .
N12 C106 C105 112.9(5) . .
N12 C106 H10K 109.0 . .
C105 C106 H10K 109.0 . .
N12 C106 H10L 109.0 . .
C105 C106 H10L 109.0 . .
H10K C106 H10L 107.8 . .
N11 C107 C108 114.1(5) . .
N11 C107 H10M 108.7 . .
C108 C107 H10M 108.7 . .
N11 C107 H10N 108.7 . .
C108 C107 H10N 108.7 . .
H10M C107 H10N 107.6 . .
O13 C108 C107 109.0(5) . .
O13 C108 H10O 109.9 . .
C107 C108 H10O 109.9 . .
O13 C108 H10P 109.9 . .
C107 C108 H10P 109.9 . .
H10O C108 H10P 108.3 . .
O13 C109 C110 108.0(5) . .
O13 C109 H10Q 110.1 . .
C110 C109 H10Q 110.1 . .
O13 C109 H10R 110.1 . .
C110 C109 H10R 110.1 . .
H10Q C109 H10R 108.4 . .
O14 C110 C109 109.3(5) . .
O14 C110 H11A 109.8 . .
C109 C110 H11A 109.8 . .
O14 C110 H11B 109.8 . .
C109 C110 H11B 109.8 . .
H11A C110 H11B 108.3 . .
O14 C111 C112 111.0(5) . .
O14 C111 H11C 109.4 . .
C112 C111 H11C 109.4 . .
O14 C111 H11D 109.4 . .
C112 C111 H11D 109.4 . .
H11C C111 H11D 108.0 . .
N12 C112 C111 113.3(5) . .
N12 C112 H11E 108.9 . .
C111 C112 H11E 108.9 . .
N12 C112 H11F 108.9 . .
C111 C112 H11F 108.9 . .
H11E C112 H11F 107.7 . .
N11 C113 C114 113.6(5) . .
N11 C113 H11G 108.9 . .
C114 C113 H11G 108.9 . .
N11 C113 H11H 108.9 . .
C114 C113 H11H 108.9 . .
H11G C113 H11H 107.7 . .
O15 C114 C113 109.1(5) . .
O15 C114 H11I 109.9 . .
C113 C114 H11I 109.9 . .
O15 C114 H11J 109.9 . .
C113 C114 H11J 109.9 . .
H11I C114 H11J 108.3 . .
O15 C115 C116 108.2(5) . .
O15 C115 H11K 110.1 . .
C116 C115 H11K 110.1 . .
O15 C115 H11L 110.1 . .
C116 C115 H11L 110.1 . .
H11K C115 H11L 108.4 . .
O16 C116 C115 108.3(5) . .
O16 C116 H11M 110.0 . .
C115 C116 H11M 110.0 . .
O16 C116 H11N 110.0 . .
C115 C116 H11N 110.0 . .
H11M C116 H11N 108.4 . .
O16 C117 C118 108.1(5) . .
O16 C117 H11O 110.1 . .
C118 C117 H11O 110.1 . .
O16 C117 H11P 110.1 . .
C118 C117 H11P 110.1 . .
H11O C117 H11P 108.4 . .
N12 C118 C117 113.4(5) . .
N12 C118 H11Q 108.9 . .
C117 C118 H11Q 108.9 . .
N12 C118 H11R 108.9 . .
C117 C118 H11R 108.9 . .
H11Q C118 H11R 107.7 . .
O21 K2 O24 134.58(13) . .
O21 K2 O22 61.10(12) . .
O24 K2 O22 94.99(12) . .
O21 K2 O26 117.01(13) . .
O24 K2 O26 102.39(12) . .
O22 K2 O26 95.63(12) . .
O21 K2 O25 96.00(12) . .
O24 K2 O25 124.62(12) . .
O22 K2 O25 135.02(12) . .
O26 K2 O25 58.80(11) . .
O21 K2 O23 94.91(12) . .
O24 K2 O23 60.05(11) . .
O22 K2 O23 116.73(12) . .
O26 K2 O23 143.19(12) . .
O25 K2 O23 102.47(12) . .
O21 K2 N22 120.25(13) . .
O24 K2 N22 60.97(12) . .
O22 K2 N22 60.16(13) . .
O26 K2 N22 60.15(13) . .
O25 K2 N22 118.03(13) . .
O23 K2 N22 120.22(13) . .
O21 K2 N21 61.23(13) . .
O24 K2 N21 118.05(12) . .
O22 K2 N21 121.27(13) . .
O26 K2 N21 119.53(13) . .
O25 K2 N21 61.40(12) . .
O23 K2 N21 59.03(12) . .
N22 K2 N21 178.52(13) . .
C207 N21 C201 109.0(5) . .
C207 N21 C213 110.0(5) . .
C201 N21 C213 110.4(5) . .
C207 N21 K2 112.9(3) . .
C201 N21 K2 107.8(3) . .
C213 N21 K2 106.8(3) . .
C212 N22 C218 109.4(5) . .
C212 N22 C206 109.9(5) . .
C218 N22 C206 108.7(5) . .
C212 N22 K2 108.2(3) . .
C218 N22 K2 110.7(3) . .
C206 N22 K2 109.9(4) . .
C202 O21 C203 109.9(5) . .
C202 O21 K2 116.0(3) . .
C203 O21 K2 112.8(3) . .
C205 O22 C204 112.1(5) . .
C205 O22 K2 117.6(3) . .
C204 O22 K2 113.6(3) . .
C208 O23 C209 111.1(4) . .
C208 O23 K2 117.0(3) . .
C209 O23 K2 113.9(3) . .
C211 O24 C210 110.8(4) . .
C211 O24 K2 118.5(3) . .
C210 O24 K2 113.9(3) . .
C215 O25 C214 110.7(5) . .
C215 O25 K2 113.6(3) . .
C214 O25 K2 116.7(3) . .
C217 O26 C216 111.1(5) . .
C217 O26 K2 117.0(3) . .
C216 O26 K2 118.1(3) . .
N21 C201 C202 113.0(5) . .
N21 C201 H20A 109.0 . .
C202 C201 H20A 109.0 . .
N21 C201 H20B 109.0 . .
C202 C201 H20B 109.0 . .
H20A C201 H20B 107.8 . .
O21 C202 C201 109.9(5) . .
O21 C202 H20C 109.7 . .
C201 C202 H20C 109.7 . .
O21 C202 H20D 109.7 . .
C201 C202 H20D 109.7 . .
H20C C202 H20D 108.2 . .
O21 C203 C204 109.3(6) . .
O21 C203 H20E 109.8 . .
C204 C203 H20E 109.8 . .
O21 C203 H20F 109.8 . .
C204 C203 H20F 109.8 . .
H20E C203 H20F 108.3 . .
O22 C204 C203 109.1(5) . .
O22 C204 H20G 109.9 . .
C203 C204 H20G 109.9 . .
O22 C204 H20H 109.9 . .
C203 C204 H20H 109.9 . .
H20G C204 H20H 108.3 . .
O22 C205 C206 109.0(5) . .
O22 C205 H20I 109.9 . .
C206 C205 H20I 109.9 . .
O22 C205 H20J 109.9 . .
C206 C205 H20J 109.9 . .
H20I C205 H20J 108.3 . .
N22 C206 C205 112.8(5) . .
N22 C206 H20K 109.0 . .
C205 C206 H20K 109.0 . .
N22 C206 H20L 109.0 . .
C205 C206 H20L 109.0 . .
H20K C206 H20L 107.8 . .
N21 C207 C208 113.4(5) . .
N21 C207 H20M 108.9 . .
C208 C207 H20M 108.9 . .
N21 C207 H20N 108.9 . .
C208 C207 H20N 108.9 . .
H20M C207 H20N 107.7 . .
O23 C208 C207 108.3(5) . .
O23 C208 H20O 110.0 . .
C207 C208 H20O 110.0 . .
O23 C208 H20P 110.0 . .
C207 C208 H20P 110.0 . .
H20O C208 H20P 108.4 . .
O23 C209 C210 109.1(5) . .
O23 C209 H20Q 109.9 . .
C210 C209 H20Q 109.9 . .
O23 C209 H20R 109.9 . .
C210 C209 H20R 109.9 . .
H20Q C209 H20R 108.3 . .
O24 C210 C209 109.2(5) . .
O24 C210 H21A 109.8 . .
C209 C210 H21A 109.8 . .
O24 C210 H21B 109.8 . .
C209 C210 H21B 109.8 . .
H21A C210 H21B 108.3 . .
O24 C211 C212 110.4(5) . .
O24 C211 H21C 109.6 . .
C212 C211 H21C 109.6 . .
O24 C211 H21D 109.6 . .
C212 C211 H21D 109.6 . .
H21C C211 H21D 108.1 . .
N22 C212 C211 113.6(5) . .
N22 C212 H21E 108.9 . .
C211 C212 H21E 108.9 . .
N22 C212 H21F 108.9 . .
C211 C212 H21F 108.9 . .
H21E C212 H21F 107.7 . .
N21 C213 C214 114.9(5) . .
N21 C213 H21G 108.5 . .
C214 C213 H21G 108.5 . .
N21 C213 H21H 108.5 . .
C214 C213 H21H 108.5 . .
H21G C213 H21H 107.5 . .
O25 C214 C213 110.0(5) . .
O25 C214 H21I 109.7 . .
C213 C214 H21I 109.7 . .
O25 C214 H21J 109.7 . .
C213 C214 H21J 109.7 . .
H21I C214 H21J 108.2 . .
O25 C215 C216 109.6(5) . .
O25 C215 H21K 109.8 . .
C216 C215 H21K 109.8 . .
O25 C215 H21L 109.8 . .
C216 C215 H21L 109.8 . .
H21K C215 H21L 108.2 . .
O26 C216 C215 108.9(5) . .
O26 C216 H21M 109.9 . .
C215 C216 H21M 109.9 . .
O26 C216 H21N 109.9 . .
C215 C216 H21N 109.9 . .
H21M C216 H21N 108.3 . .
O26 C217 C218 108.9(5) . .
O26 C217 H21O 109.9 . .
C218 C217 H21O 109.9 . .
O26 C217 H21P 109.9 . .
C218 C217 H21P 109.9 . .
H21O C217 H21P 108.3 . .
N22 C218 C217 113.8(5) . .
N22 C218 H21Q 108.8 . .
C217 C218 H21Q 108.8 . .
N22 C218 H21R 108.8 . .
C217 C218 H21R 108.8 . .
H21Q C218 H21R 107.7 . .
C1E N1E H1E4 109.5 . .
C1E N1E H1E5 109.5 . .
H1E4 N1E H1E5 109.5 . .
C1E N1E H1E3 109.5 . .
H1E4 N1E H1E3 109.5 . .
H1E5 N1E H1E3 109.5 . .
N1E C1E C2E 109.6(8) . .
N1E C1E H1E1 109.7 . .
C2E C1E H1E1 109.7 . .
N1E C1E H1E2 109.7 . .
C2E C1E H1E2 109.7 . .
H1E1 C1E H1E2 108.2 . .
N2E C2E C1E 108.2(8) . .
N2E C2E H2E1 110.1 . .
C1E C2E H2E1 110.1 . .
N2E C2E H2E2 110.1 . .
C1E C2E H2E2 110.1 . .
H2E1 C2E H2E2 108.4 . .
C2E N2E H2E3 109.5 . .
C2E N2E H2E4 109.5 . .
H2E3 N2E H2E4 109.5 . .
C2E N2E H2E5 109.5 . .
H2E3 N2E H2E5 109.5 . .
H2E4 N2E H2E5 109.5 . .

loop_
_geom_bond_atom_site_label_1
_geom_bond_atom_site_label_2
_geom_bond_distance
_geom_bond_site_symmetry_2
As4 As1 2.3605(8) .
As4 As7 2.3650(9) .
As7 As6 2.4561(9) .
As7 As5 2.4645(10) .
As1 As3 2.4228(8) .
As1 As2 2.4458(8) .
As6 As3 2.3750(8) .
As6 Cu1 2.4353(10) .
As6 As5 2.7722(9) .
As5 As2 2.3997(9) .
As5 Cu1 2.4788(11) .
As2 Cu1 2.4089(10) 2_557
As2 Cu1 2.6903(9) .
As3 Cu1 2.4902(9) .
Cu1 As2 2.4089(10) 2_557
Cu1 Cu1 2.4447(15) 2_557
K1 O11 2.811(4) .
K1 O13 2.837(4) .
K1 O15 2.851(4) .
K1 O12 2.852(4) .
K1 O16 2.853(4) .
K1 O14 2.881(4) .
K1 N11 3.024(5) .
K1 N12 3.027(5) .
N11 C113 1.464(8) .
N11 C101 1.475(8) .
N11 C107 1.481(8) .
N12 C118 1.464(9) .
N12 C112 1.475(8) .
N12 C106 1.480(8) .
O11 C102 1.419(7) .
O11 C103 1.426(7) .
O12 C105 1.424(7) .
O12 C104 1.434(7) .
O13 C108 1.412(8) .
O13 C109 1.435(8) .
O14 C111 1.416(8) .
O14 C110 1.421(8) .
O15 C114 1.418(7) .
O15 C115 1.435(7) .
O16 C117 1.421(7) .
O16 C116 1.436(7) .
C101 C102 1.495(9) .
C101 H10A 0.9900 .
C101 H10B 0.9900 .
C102 H10C 0.9900 .
C102 H10D 0.9900 .
C103 C104 1.495(9) .
C103 H10E 0.9900 .
C103 H10F 0.9900 .
C104 H10G 0.9900 .
C104 H10H 0.9900 .
C105 C106 1.501(9) .
C105 H10I 0.9900 .
C105 H10J 0.9900 .
C106 H10K 0.9900 .
C106 H10L 0.9900 .
C107 C108 1.498(10) .
C107 H10M 0.9900 .
C107 H10N 0.9900 .
C108 H10O 0.9900 .
C108 H10P 0.9900 .
C109 C110 1.487(11) .
C109 H10Q 0.9900 .
C109 H10R 0.9900 .
C110 H11A 0.9900 .
C110 H11B 0.9900 .
C111 C112 1.496(11) .
C111 H11C 0.9900 .
C111 H11D 0.9900 .
C112 H11E 0.9900 .
C112 H11F 0.9900 .
C113 C114 1.499(9) .
C113 H11G 0.9900 .
C113 H11H 0.9900 .
C114 H11I 0.9900 .
C114 H11J 0.9900 .
C115 C116 1.496(9) .
C115 H11K 0.9900 .
C115 H11L 0.9900 .
C116 H11M 0.9900 .
C116 H11N 0.9900 .
C117 C118 1.505(10) .
C117 H11O 0.9900 .
C117 H11P 0.9900 .
C118 H11Q 0.9900 .
C118 H11R 0.9900 .
K2 O21 2.789(4) .
K2 O24 2.804(4) .
K2 O22 2.825(4) .
K2 O26 2.833(4) .
K2 O25 2.840(4) .
K2 O23 2.883(4) .
K2 N22 2.993(5) .
K2 N21 3.005(5) .
N21 C207 1.461(8) .
N21 C201 1.468(7) .
N21 C213 1.476(8) .
N22 C212 1.472(8) .
N22 C218 1.475(8) .
N22 C206 1.477(8) .
O21 C202 1.427(8) .
O21 C203 1.437(8) .
O22 C205 1.409(8) .
O22 C204 1.437(8) .
O23 C208 1.433(7) .
O23 C209 1.434(7) .
O24 C211 1.420(7) .
O24 C210 1.427(7) .
O25 C215 1.416(7) .
O25 C214 1.421(7) .
O26 C217 1.424(8) .
O26 C216 1.426(7) .
C201 C202 1.496(9) .
C201 H20A 0.9900 .
C201 H20B 0.9900 .
C202 H20C 0.9900 .
C202 H20D 0.9900 .
C203 C204 1.481(11) .
C203 H20E 0.9900 .
C203 H20F 0.9900 .
C204 H20G 0.9900 .
C204 H20H 0.9900 .
C205 C206 1.510(9) .
C205 H20I 0.9900 .
C205 H20J 0.9900 .
C206 H20K 0.9900 .
C206 H20L 0.9900 .
C207 C208 1.516(8) .
C207 H20M 0.9900 .
C207 H20N 0.9900 .
C208 H20O 0.9900 .
C208 H20P 0.9900 .
C209 C210 1.490(10) .
C209 H20Q 0.9900 .
C209 H20R 0.9900 .
C210 H21A 0.9900 .
C210 H21B 0.9900 .
C211 C212 1.506(9) .
C211 H21C 0.9900 .
C211 H21D 0.9900 .
C212 H21E 0.9900 .
C212 H21F 0.9900 .
C213 C214 1.501(10) .
C213 H21G 0.9900 .
C213 H21H 0.9900 .
C214 H21I 0.9900 .
C214 H21J 0.9900 .
C215 C216 1.477(9) .
C215 H21K 0.9900 .
C215 H21L 0.9900 .
C216 H21M 0.9900 .
C216 H21N 0.9900 .
C217 C218 1.504(9) .
C217 H21O 0.9900 .
C217 H21P 0.9900 .
C218 H21Q 0.9900 .
C218 H21R 0.9900 .
N1E C1E 1.427(12) .
N1E H1E4 0.9100 .
N1E H1E5 0.9100 .
N1E H1E3 0.9100 .
C1E C2E 1.514(13) .
C1E H1E1 0.9900 .
C1E H1E2 0.9900 .
C2E N2E 1.436(11) .
C2E H2E1 0.9900 .
C2E H2E2 0.9900 .
N2E H2E3 0.9100 .
N2E H2E4 0.9100 .
N2E H2E5 0.9100 .
